data_7051061
loop_
_publ_author_name
'Rice, Craig R.'
'Guerrero, Ana'
'Bell, Z\"oe R.'
'Paul, Rowena L.'
'Motson, Graham R.'
'Jeffery, John C.'
'Ward, Michael D.'

_publ_section_title
;
 New hybrid ditopic ligands containing fused phenanthroline and crown
 ether units
;
_journal_issue 2
_journal_name_full 'New Journal of Chemistry'
_journal_page_first 185
_journal_paper_doi 10.1039/b008378j
_journal_volume 25
_journal_year 2001
_chemical_formula_sum 'C48 H50 Cl3 Li N10 O17 Ru'
_chemical_formula_weight 1253.34
_chemical_name_systematic
; 
 ? 
;
_space_group_IT_number 2
_symmetry_cell_setting triclinic
_symmetry_space_group_name_Hall '-P 1'
_symmetry_space_group_name_H-M 'P -1'
_atom_sites_solution_hydrogens geom
_atom_sites_solution_primary direct
_atom_sites_solution_secondary difmap
_audit_creation_method SHELXL-97
_cell_angle_alpha 71.249(14)
_cell_angle_beta 76.915(16)
_cell_angle_gamma 82.05(2)
_cell_formula_units_Z 2
_cell_length_a 12.485(2)
_cell_length_b 13.085(4)
_cell_length_c 17.988(4)
_cell_measurement_temperature 173(2)
_cell_volume 2703.6(11)
_computing_structure_refinement 'SHELXL-97 (Sheldrick, 1997)'
_computing_structure_solution 'SHELXS-97 (Sheldrick, 1997)'
_diffrn_ambient_temperature 173(2)
_diffrn_measured_fraction_theta_full 0.986
_diffrn_measured_fraction_theta_max 0.986
_diffrn_measurement_device 'Siemens SMART Area Detector'
_diffrn_measurement_method '\w rotation with narrow frames (0.3 degrees)'
_diffrn_radiation_monochromator graphite
_diffrn_radiation_source 'fine-focus sealed tube'
_diffrn_radiation_type MoK\a
_diffrn_radiation_wavelength 0.71073
_diffrn_reflns_av_R_equivalents 0.0377
_diffrn_reflns_av_sigmaI/netI 0.0659
_diffrn_reflns_limit_h_max 16
_diffrn_reflns_limit_h_min -16
_diffrn_reflns_limit_k_max 17
_diffrn_reflns_limit_k_min -17
_diffrn_reflns_limit_l_max 23
_diffrn_reflns_limit_l_min -23
_diffrn_reflns_number 28774
_diffrn_reflns_theta_full 27.55
_diffrn_reflns_theta_max 27.55
_diffrn_reflns_theta_min 1.68
_exptl_absorpt_coefficient_mu 0.518
_exptl_absorpt_correction_T_max 0.88
_exptl_absorpt_correction_T_min 0.85
_exptl_absorpt_correction_type 'Empirical, pseudo-azimuthal scan (SADABS)'
_exptl_crystal_colour orange
_exptl_crystal_density_diffrn 1.539
_exptl_crystal_density_method 'not measured'
_exptl_crystal_description block
_exptl_crystal_F_000 1284
_exptl_crystal_size_max 0.3
_exptl_crystal_size_mid 0.3
_exptl_crystal_size_min 0.25
_refine_diff_density_max 1.168
_refine_diff_density_min -0.841
_refine_diff_density_rms 0.103
_refine_ls_extinction_method none
_refine_ls_goodness_of_fit_ref 0.985
_refine_ls_hydrogen_treatment mixed
_refine_ls_matrix_type full
_refine_ls_number_parameters 749
_refine_ls_number_reflns 12322
_refine_ls_number_restraints 3
_refine_ls_restrained_S_all 0.986
_refine_ls_R_factor_all 0.0977
_refine_ls_R_factor_gt 0.0633
_refine_ls_shift/su_max 0.147
_refine_ls_shift/su_mean 0.015
_refine_ls_structure_factor_coef Fsqd
_refine_ls_weighting_details 'calc w=1/[\s^2^(Fo^2^)+(0.1245P)^2^+0.0000P] where P=(Fo^2^+2Fc^2^)/3'
_refine_ls_weighting_scheme calc
_refine_ls_wR_factor_gt 0.1769
_refine_ls_wR_factor_ref 0.1932
_reflns_number_gt 8089
_reflns_number_total 12322
_reflns_threshold_expression >2sigma(I)
_cod_data_source_file b008378j.txt
_cod_data_source_block sad2
_cod_original_cell_volume 2703.8(11)
_cod_original_sg_symbol_H-M P-1
_cod_database_code 7051061

loop_
_symmetry_equiv_pos_as_xyz
'x, y, z'
'-x, -y, -z'

loop_
_atom_site_label
_atom_site_type_symbol
_atom_site_fract_x
_atom_site_fract_y
_atom_site_fract_z
_atom_site_U_iso_or_equiv
_atom_site_adp_type
_atom_site_occupancy
_atom_site_symmetry_multiplicity
_atom_site_calc_flag
_atom_site_refinement_flags
_atom_site_disorder_assembly
_atom_site_disorder_group
Ru1 Ru 0.28112(3) 2.38502(3) -0.744385(19) 0.03521(13) Uani 1 1 d . . .
Li1 Li 0.1571(7) 2.0543(8) -0.2494(5) 0.054(2) Uani 1 1 d . . .
O72 O 0.3144(3) 2.0963(3) -0.37519(18) 0.0474(8) Uani 1 1 d . . .
O75 O 0.2837(3) 1.9426(3) -0.23119(18) 0.0517(9) Uani 1 1 d . . .
O78 O 0.1200(3) 1.9814(3) -0.1172(2) 0.0566(9) Uani 1 1 d . . .
O81 O 0.0155(3) 1.9876(3) -0.23026(17) 0.0477(8) Uani 1 1 d . . .
O84 O 0.0953(3) 2.1002(3) -0.37297(16) 0.0426(8) Uani 1 1 d . . .
N11 N 0.2300(3) 2.5269(3) -0.7157(2) 0.0425(9) Uani 1 1 d . . .
N21 N 0.1833(3) 2.4635(3) -0.8276(2) 0.0419(9) Uani 1 1 d . . .
N31 N 0.3328(3) 2.2565(3) -0.78898(19) 0.0367(8) Uani 1 1 d . . .
N41 N 0.4175(3) 2.4446(3) -0.8299(2) 0.0398(9) Uani 1 1 d . . .
N51 N 0.1573(3) 2.3106(3) -0.65354(19) 0.0346(8) Uani 1 1 d . . .
N61 N 0.3688(3) 2.3130(3) -0.6542(2) 0.0379(8) Uani 1 1 d . . .
C12 C 0.1645(4) 2.6002(4) -0.7642(3) 0.0523(13) Uani 1 1 d . . .
C13 C 0.1243(5) 2.6971(5) -0.7506(4) 0.0676(16) Uani 1 1 d . . .
H13A H 0.0792 2.7453 -0.7827 0.081 Uiso 1 1 calc R . .
C14 C 0.1517(6) 2.7220(5) -0.6885(5) 0.080(2) Uani 1 1 d . . .
H14A H 0.1256 2.7876 -0.6789 0.096 Uiso 1 1 calc R . .
C15 C 0.2181(5) 2.6490(5) -0.6405(4) 0.0693(17) Uani 1 1 d . . .
H15A H 0.2375 2.6650 -0.5988 0.083 Uiso 1 1 calc R . .
C16 C 0.2543(4) 2.5536(4) -0.6557(3) 0.0533(13) Uani 1 1 d . . .
H16A H 0.2981 2.5045 -0.6230 0.064 Uiso 1 1 calc R . .
C22 C 0.1444(4) 2.5652(4) -0.8285(3) 0.0467(12) Uani 1 1 d . . .
C23 C 0.0893(5) 2.6316(5) -0.8896(4) 0.0689(17) Uani 1 1 d . . .
H23A H 0.0638 2.7019 -0.8900 0.083 Uiso 1 1 calc R . .
C24 C 0.0738(5) 2.5938(6) -0.9467(4) 0.0719(19) Uani 1 1 d . . .
H24A H 0.0390 2.6379 -0.9876 0.086 Uiso 1 1 calc R . .
C25 C 0.1097(4) 2.4888(6) -0.9444(3) 0.0641(17) Uani 1 1 d . . .
H25A H 0.0979 2.4608 -0.9830 0.077 Uiso 1 1 calc R . .
C26 C 0.1634(4) 2.4254(5) -0.8844(3) 0.0500(12) Uani 1 1 d . . .
H26A H 0.1867 2.3543 -0.8830 0.060 Uiso 1 1 calc R . .
C32 C 0.4181(3) 2.2757(4) -0.8542(2) 0.0405(10) Uani 1 1 d . . .
C33 C 0.4513(4) 2.2014(4) -0.8968(3) 0.0479(12) Uani 1 1 d . . .
H33A H 0.5043 2.2183 -0.9437 0.057 Uiso 1 1 calc R . .
C34 C 0.4061(4) 2.1029(5) -0.8701(3) 0.0503(12) Uani 1 1 d . . .
H34A H 0.4287 2.0522 -0.8978 0.060 Uiso 1 1 calc R . .
C35 C 0.3263(4) 2.0814(4) -0.8013(3) 0.0502(12) Uani 1 1 d . . .
H35A H 0.2953 2.0149 -0.7810 0.060 Uiso 1 1 calc R . .
C36 C 0.2929(4) 2.1594(4) -0.7628(3) 0.0442(11) Uani 1 1 d . . .
H36A H 0.2397 2.1432 -0.7161 0.053 Uiso 1 1 calc R . .
C42 C 0.4680(3) 2.3793(4) -0.8742(2) 0.0403(11) Uani 1 1 d . . .
C43 C 0.5656(4) 2.4072(4) -0.9300(3) 0.0484(12) Uani 1 1 d . . .
H43A H 0.6007 2.3617 -0.9599 0.058 Uiso 1 1 calc R . .
C44 C 0.6087(4) 2.5026(5) -0.9397(3) 0.0559(14) Uani 1 1 d . . .
H44A H 0.6739 2.5218 -0.9762 0.067 Uiso 1 1 calc R . .
C45 C 0.5559(4) 2.5699(5) -0.8957(3) 0.0572(14) Uani 1 1 d . . .
H45A H 0.5846 2.6347 -0.9019 0.069 Uiso 1 1 calc R . .
C46 C 0.4581(4) 2.5387(4) -0.8416(3) 0.0484(12) Uani 1 1 d . . .
H46A H 0.4203 2.5848 -0.8129 0.058 Uiso 1 1 calc R . .
C52 C 0.1909(3) 2.2574(3) -0.5828(2) 0.0331(9) Uani 1 1 d . . .
C53 C 0.1204(4) 2.2047(4) -0.5128(2) 0.0361(9) Uani 1 1 d . . .
C54 C 0.0078(3) 2.2095(4) -0.5168(2) 0.0390(10) Uani 1 1 d . . .
H54A H -0.0433 2.1779 -0.4715 0.047 Uiso 1 1 calc R . .
C55 C -0.0251(4) 2.2610(4) -0.5879(2) 0.0400(10) Uani 1 1 d . . .
H55A H -0.0986 2.2627 -0.5914 0.048 Uiso 1 1 calc R . .
C56 C 0.0513(3) 2.3111(4) -0.6551(3) 0.0388(10) Uani 1 1 d . . .
H56A H 0.0272 2.3462 -0.7028 0.047 Uiso 1 1 calc R . .
C62 C 0.3065(3) 2.2575(4) -0.5840(2) 0.0347(9) Uani 1 1 d . . .
C63 C 0.3488(4) 2.2017(4) -0.5146(3) 0.0402(10) Uani 1 1 d . . .
C64 C 0.4629(4) 2.2059(4) -0.5198(3) 0.0514(13) Uani 1 1 d . . .
H64A H 0.4951 2.1712 -0.4755 0.062 Uiso 1 1 calc R . .
C65 C 0.5251(4) 2.2613(5) -0.5901(3) 0.0577(14) Uani 1 1 d . . .
H65A H 0.6003 2.2638 -0.5940 0.069 Uiso 1 1 calc R . .
C66 C 0.4765(4) 2.3146(4) -0.6569(3) 0.0478(12) Uani 1 1 d . . .
H66A H 0.5205 2.3521 -0.7043 0.057 Uiso 1 1 calc R . .
C71 C 0.2753(4) 2.1468(4) -0.4436(3) 0.0418(10) Uani 1 1 d . . .
C73 C 0.3661(4) 1.9882(4) -0.3684(3) 0.0487(12) Uani 1 1 d . . .
H73A H 0.4347 1.9911 -0.4070 0.058 Uiso 1 1 calc R . .
H73B H 0.3177 1.9439 -0.3781 0.058 Uiso 1 1 calc R . .
C74 C 0.3874(4) 1.9421(5) -0.2848(3) 0.0535(13) Uani 1 1 d . . .
H74A H 0.4208 1.8689 -0.2765 0.064 Uiso 1 1 calc R . .
H74B H 0.4372 1.9856 -0.2757 0.064 Uiso 1 1 calc R . .
C76 C 0.2929(4) 1.8911(5) -0.1485(3) 0.0576(14) Uani 1 1 d . . .
H76A H 0.3307 1.9357 -0.1302 0.069 Uiso 1 1 calc R . .
H76B H 0.3339 1.8212 -0.1424 0.069 Uiso 1 1 calc R . .
C77 C 0.1766(4) 1.8777(5) -0.1011(3) 0.0612(15) Uani 1 1 d . . .
H77A H 0.1406 1.8291 -0.1171 0.073 Uiso 1 1 calc R . .
H77B H 0.1771 1.8476 -0.0444 0.073 Uiso 1 1 calc R . .
C79 C 0.0016(4) 1.9778(5) -0.0960(3) 0.0579(14) Uani 1 1 d . . .
H79A H -0.0320 2.0499 -0.0983 0.070 Uiso 1 1 calc R . .
H79B H -0.0187 1.9314 -0.0416 0.070 Uiso 1 1 calc R . .
C80 C -0.0421(4) 1.9359(5) -0.1515(3) 0.0530(13) Uani 1 1 d . . .
H80A H -0.0284 1.8579 -0.1385 0.064 Uiso 1 1 calc R . .
H80B H -0.1208 1.9538 -0.1474 0.064 Uiso 1 1 calc R . .
C82 C -0.0234(4) 1.9664(4) -0.2923(3) 0.0444(11) Uani 1 1 d . . .
H82A H -0.0909 2.0105 -0.3020 0.053 Uiso 1 1 calc R . .
H82B H -0.0385 1.8909 -0.2769 0.053 Uiso 1 1 calc R . .
C83 C 0.0641(4) 1.9929(4) -0.3656(3) 0.0414(10) Uani 1 1 d . . .
H83A H 0.1267 1.9401 -0.3601 0.050 Uiso 1 1 calc R . .
H83B H 0.0362 1.9945 -0.4121 0.050 Uiso 1 1 calc R . .
C85 C 0.1653(4) 2.1485(4) -0.4429(2) 0.0375(10) Uani 1 1 d . . .
Cl1 Cl 0.33996(11) 1.83579(11) 0.08818(8) 0.0555(3) Uani 1 1 d . . .
O11 O 0.3247(3) 1.7500(3) 0.0596(2) 0.0668(11) Uani 1 1 d . . .
O12 O 0.3760(6) 1.7911(5) 0.1622(3) 0.1105(19) Uani 1 1 d . . .
O13 O 0.2396(4) 1.8967(5) 0.0991(4) 0.116(2) Uani 1 1 d . . .
O14 O 0.4212(4) 1.9008(4) 0.0329(3) 0.0870(15) Uani 1 1 d . . .
Cl2 Cl -0.73153(10) 2.92921(10) -0.56749(7) 0.0450(3) Uani 1 1 d . . .
O21 O -0.7432(5) 2.8693(5) -0.6162(4) 0.1123(19) Uani 1 1 d . . .
O22 O -0.6353(3) 2.9845(4) -0.5930(3) 0.0874(15) Uani 1 1 d . . .
O23 O -0.8261(3) 3.0074(4) -0.5724(3) 0.0719(12) Uani 1 1 d . . .
O24 O -0.7386(3) 2.8621(4) -0.4869(3) 0.0918(17) Uani 1 1 d . . .
Cl3 Cl -0.18714(12) 1.34626(14) 0.21873(9) 0.0672(4) Uani 1 1 d . . .
O31 O -0.1013(6) 1.2611(6) 0.2239(6) 0.164(3) Uani 1 1 d . . .
O32 O -0.2875(4) 1.3069(6) 0.2183(4) 0.128(2) Uani 1 1 d . . .
O33 O -0.2046(7) 1.3731(7) 0.2922(4) 0.161(3) Uani 1 1 d . . .
O34 O -0.1615(6) 1.4303(6) 0.1499(4) 0.159(3) Uani 1 1 d . . .
N101 N 0.1860(6) 2.2631(6) -0.9983(5) 0.112(2) Uani 1 1 d . . .
C102 C 0.2394(6) 2.2050(6) -1.0307(5) 0.080(2) Uani 1 1 d . . .
C103 C 0.3111(7) 2.1322(7) -1.0676(5) 0.101(3) Uani 1 1 d . . .
H10A H 0.3864 2.1445 -1.0713 0.151 Uiso 1 1 calc R . .
H10B H 0.2974 2.1443 -1.1203 0.151 Uiso 1 1 calc R . .
H10C H 0.2975 2.0589 -1.0360 0.151 Uiso 1 1 calc R . .
N201 N -0.4640(15) 2.5919(12) -0.6790(14) 0.357(15) Uani 1 1 d . . .
C202 C -0.4800(9) 2.6765(13) -0.6967(6) 0.125(4) Uani 1 1 d . . .
C203 C -0.4902(9) 2.7909(12) -0.7023(8) 0.159(5) Uani 1 1 d . . .
H20A H -0.5004 2.8335 -0.7550 0.238 Uiso 1 1 calc R . .
H20B H -0.4244 2.8097 -0.6921 0.238 Uiso 1 1 calc R . .
H20C H -0.5524 2.8049 -0.6636 0.238 Uiso 1 1 calc R . .
N301 N 0.0000 2.5000 -0.5000 0.73(8) Uani 0.80(2) 2 d SPD . 1
C302 C -0.071(2) 2.510(3) -0.5230(15) 0.31(5) Uani 0.400(10) 1 d PD . 1
C303 C -0.145(3) 2.552(3) -0.5721(13) 0.30(4) Uani 0.400(10) 1 d PD . 1
N311 N -0.351(2) 2.430(2) -0.5418(10) 0.206(10) Uani 0.600(10) 1 d PD . 2
C312 C -0.314(3) 2.5220(15) -0.5469(14) 0.218(19) Uani 0.600(10) 1 d P . 2
C313 C -0.282(3) 2.597(2) -0.570(3) 0.34(3) Uani 0.600(10) 1 d PD . 2
N91 N 0.1613(4) 2.2039(4) -0.2480(3) 0.0646(13) Uani 1 1 d . . .
C92 C 0.1675(7) 2.2824(9) -0.2449(7) 0.121(3) Uani 1 1 d . . .
C93 C 0.1795(11) 2.3895(11) -0.2294(13) 0.289(12) Uani 1 1 d . . .
H93A H 0.1100 2.4136 -0.2023 0.433 Uiso 1 1 calc R . .
H93B H 0.2022 2.4435 -0.2795 0.433 Uiso 1 1 calc R . .
H93C H 0.2339 2.3780 -0.1968 0.433 Uiso 1 1 calc R . .

loop_
_atom_site_aniso_label
_atom_site_aniso_U_11
_atom_site_aniso_U_22
_atom_site_aniso_U_33
_atom_site_aniso_U_23
_atom_site_aniso_U_13
_atom_site_aniso_U_12
Ru1 0.02400(19) 0.0435(2) 0.02791(18) 0.00054(13) -0.00081(12) -0.00318(14)
Li1 0.035(4) 0.061(5) 0.059(5) -0.005(4) -0.014(4) -0.003(4)
O72 0.049(2) 0.053(2) 0.0328(16) 0.0020(14) -0.0139(14) -0.0050(16)
O75 0.0319(17) 0.071(2) 0.0364(17) 0.0063(15) -0.0108(13) -0.0005(16)
O78 0.043(2) 0.076(3) 0.0458(19) -0.0099(17) -0.0129(16) -0.0031(18)
O81 0.0356(18) 0.070(2) 0.0304(15) -0.0019(15) -0.0036(13) -0.0154(16)
O84 0.0433(18) 0.0506(19) 0.0264(14) -0.0023(13) 0.0012(12) -0.0146(15)
N11 0.031(2) 0.046(2) 0.042(2) -0.0042(17) -0.0004(16) -0.0048(17)
N21 0.0252(19) 0.053(2) 0.0338(18) 0.0033(16) -0.0006(14) -0.0055(17)
N31 0.0275(18) 0.046(2) 0.0274(16) -0.0016(15) -0.0020(13) -0.0026(16)
N41 0.0299(19) 0.047(2) 0.0308(18) 0.0037(16) -0.0025(14) -0.0073(16)
N51 0.0273(18) 0.041(2) 0.0294(17) -0.0042(14) -0.0023(13) -0.0022(15)
N61 0.0248(18) 0.046(2) 0.0352(18) -0.0028(15) -0.0034(14) -0.0034(16)
C12 0.029(2) 0.045(3) 0.067(3) 0.001(2) 0.000(2) -0.006(2)
C13 0.050(3) 0.058(4) 0.083(4) -0.006(3) -0.014(3) 0.002(3)
C14 0.072(5) 0.056(4) 0.103(5) -0.024(4) 0.000(4) 0.002(3)
C15 0.071(4) 0.074(4) 0.056(3) -0.017(3) 0.001(3) -0.008(3)
C16 0.051(3) 0.050(3) 0.048(3) -0.006(2) -0.001(2) -0.001(2)
C22 0.030(2) 0.047(3) 0.051(3) 0.005(2) -0.009(2) -0.007(2)
C23 0.048(3) 0.054(3) 0.094(5) 0.006(3) -0.033(3) -0.003(3)
C24 0.051(4) 0.079(5) 0.075(4) 0.012(3) -0.039(3) -0.009(3)
C25 0.033(3) 0.101(5) 0.049(3) 0.000(3) -0.012(2) -0.019(3)
C26 0.028(2) 0.072(4) 0.040(2) -0.005(2) -0.0028(19) -0.006(2)
C32 0.025(2) 0.055(3) 0.031(2) -0.0005(19) -0.0038(16) 0.0004(19)
C33 0.031(2) 0.069(3) 0.039(2) -0.013(2) -0.0051(19) 0.004(2)
C34 0.039(3) 0.064(3) 0.048(3) -0.018(2) -0.009(2) 0.000(2)
C35 0.033(3) 0.057(3) 0.055(3) -0.011(2) -0.004(2) -0.007(2)
C36 0.036(3) 0.052(3) 0.039(2) -0.008(2) -0.0019(19) -0.007(2)
C42 0.026(2) 0.058(3) 0.0255(19) 0.0005(18) -0.0058(16) 0.003(2)
C43 0.033(2) 0.067(3) 0.029(2) 0.004(2) -0.0009(18) -0.002(2)
C44 0.032(3) 0.075(4) 0.038(3) 0.009(2) 0.0002(19) -0.002(3)
C45 0.041(3) 0.059(3) 0.054(3) 0.007(2) -0.005(2) -0.015(2)
C46 0.032(2) 0.052(3) 0.048(3) -0.001(2) -0.002(2) -0.006(2)
C52 0.023(2) 0.040(2) 0.031(2) -0.0057(17) -0.0006(15) -0.0023(17)
C53 0.031(2) 0.041(2) 0.033(2) -0.0057(18) -0.0050(17) -0.0042(18)
C54 0.027(2) 0.049(3) 0.032(2) -0.0030(18) 0.0034(16) -0.0107(19)
C55 0.024(2) 0.055(3) 0.037(2) -0.007(2) -0.0028(17) -0.0062(19)
C56 0.024(2) 0.051(3) 0.034(2) -0.0054(19) -0.0057(16) 0.0003(19)
C62 0.026(2) 0.042(2) 0.030(2) -0.0020(17) -0.0055(16) -0.0048(18)
C63 0.027(2) 0.049(3) 0.037(2) -0.0023(19) -0.0053(17) -0.0023(19)
C64 0.029(2) 0.069(3) 0.043(3) 0.006(2) -0.0132(19) -0.005(2)
C65 0.025(2) 0.082(4) 0.052(3) 0.001(3) -0.010(2) -0.001(2)
C66 0.024(2) 0.065(3) 0.040(2) 0.003(2) -0.0024(18) -0.010(2)
C71 0.041(3) 0.046(3) 0.032(2) -0.0032(19) -0.0072(18) -0.005(2)
C73 0.033(3) 0.059(3) 0.042(3) -0.004(2) -0.0040(19) 0.001(2)
C74 0.027(2) 0.069(3) 0.049(3) 0.004(2) -0.010(2) -0.001(2)
C76 0.043(3) 0.074(4) 0.042(3) 0.006(2) -0.014(2) -0.005(3)
C77 0.046(3) 0.084(4) 0.035(2) 0.009(2) -0.012(2) -0.001(3)
C79 0.041(3) 0.085(4) 0.038(3) -0.006(2) -0.005(2) -0.006(3)
C80 0.034(3) 0.076(4) 0.032(2) 0.003(2) 0.0019(18) -0.006(2)
C82 0.031(2) 0.057(3) 0.038(2) -0.003(2) -0.0037(18) -0.012(2)
C83 0.033(2) 0.051(3) 0.033(2) -0.0021(19) -0.0045(17) -0.010(2)
C85 0.036(2) 0.044(3) 0.027(2) -0.0036(17) -0.0005(16) -0.0100(19)
Cl1 0.0466(7) 0.0602(8) 0.0506(7) -0.0124(6) 0.0020(5) -0.0030(6)
O11 0.056(2) 0.077(3) 0.064(2) -0.015(2) -0.0090(19) -0.014(2)
O12 0.156(6) 0.116(4) 0.074(3) -0.029(3) -0.049(3) -0.008(4)
O13 0.064(3) 0.089(4) 0.153(5) -0.013(3) 0.017(3) 0.017(3)
O14 0.072(3) 0.093(3) 0.088(3) -0.034(3) 0.024(2) -0.028(3)
Cl2 0.0377(6) 0.0537(7) 0.0406(6) -0.0056(5) -0.0097(5) -0.0112(5)
O21 0.109(5) 0.120(5) 0.134(5) -0.080(4) -0.020(4) 0.001(4)
O22 0.038(2) 0.092(3) 0.111(4) 0.011(3) -0.022(2) -0.024(2)
O23 0.044(2) 0.079(3) 0.084(3) -0.010(2) -0.020(2) 0.005(2)
O24 0.050(3) 0.126(4) 0.065(3) 0.030(3) -0.019(2) -0.019(3)
Cl3 0.0508(8) 0.0863(11) 0.0619(8) -0.0138(7) -0.0184(6) -0.0038(7)
O31 0.127(6) 0.162(6) 0.272(9) -0.133(7) -0.131(6) 0.075(5)
O32 0.055(3) 0.158(6) 0.160(6) -0.027(5) -0.022(3) -0.024(4)
O33 0.176(7) 0.217(8) 0.124(5) -0.087(5) -0.089(5) 0.060(6)
O34 0.134(6) 0.164(7) 0.120(5) 0.028(5) 0.016(4) -0.053(5)
N101 0.090(5) 0.107(6) 0.112(6) -0.008(4) -0.006(4) -0.003(4)
C102 0.067(5) 0.073(5) 0.082(5) -0.006(4) 0.004(4) -0.016(4)
C103 0.112(7) 0.094(6) 0.102(6) -0.037(5) -0.021(5) -0.008(5)
N201 0.225(16) 0.140(12) 0.52(3) 0.028(15) 0.048(18) 0.085(12)
C202 0.091(7) 0.183(12) 0.095(6) -0.041(7) -0.033(5) 0.031(8)
C203 0.112(9) 0.220(15) 0.179(12) -0.123(11) -0.002(8) -0.017(9)
N301 0.65(8) 0.31(5) 1.08(13) -0.49(7) 0.79(10) -0.41(5)
C302 0.74(14) 0.12(3) 0.054(17) -0.052(19) 0.00(3) -0.03(5)
C303 0.57(10) 0.14(3) 0.039(12) 0.014(14) 0.07(3) 0.15(5)
N311 0.26(3) 0.26(3) 0.099(12) -0.024(14) -0.065(14) -0.05(2)
C312 0.51(6) 0.055(10) 0.159(19) -0.043(12) -0.22(3) 0.037(19)
C313 0.33(5) 0.108(19) 0.69(9) -0.18(4) -0.25(5) 0.05(3)
N91 0.062(3) 0.050(3) 0.081(3) -0.019(3) -0.013(3) -0.008(2)
C92 0.063(5) 0.113(8) 0.176(10) -0.049(7) -0.001(6) 0.000(5)
C93 0.166(13) 0.140(11) 0.56(3) -0.210(17) 0.118(17) -0.086(10)

loop_
_atom_type_symbol
_atom_type_description
_atom_type_scat_dispersion_real
_atom_type_scat_dispersion_imag
_atom_type_scat_source
C C 0.0033 0.0016 'International Tables Vol C Tables 4.2.6.8 and 6.1.1.4'
H H 0.0000 0.0000 'International Tables Vol C Tables 4.2.6.8 and 6.1.1.4'
Li Li -0.0003 0.0001 'International Tables Vol C Tables 4.2.6.8 and 6.1.1.4'
N N 0.0061 0.0033 'International Tables Vol C Tables 4.2.6.8 and 6.1.1.4'
O O 0.0106 0.0060 'International Tables Vol C Tables 4.2.6.8 and 6.1.1.4'
F F 0.0171 0.0103 'International Tables Vol C Tables 4.2.6.8 and 6.1.1.4'
P P 0.1023 0.0942 'International Tables Vol C Tables 4.2.6.8 and 6.1.1.4'
Cl Cl 0.1484 0.1585 'International Tables Vol C Tables 4.2.6.8 and 6.1.1.4'
Ru Ru -1.2594 0.8363 'International Tables Vol C Tables 4.2.6.8 and 6.1.1.4'

loop_
_geom_angle_atom_site_label_1
_geom_angle_atom_site_label_2
_geom_angle_atom_site_label_3
_geom_angle
_geom_angle_site_symmetry_1
_geom_angle_site_symmetry_3
_geom_angle_publ_flag
N31 Ru1 N61 89.24(15) . . ?
N31 Ru1 N51 96.93(14) . . ?
N61 Ru1 N51 79.65(14) . . ?
N31 Ru1 N11 172.16(14) . . ?
N61 Ru1 N11 97.29(15) . . ?
N51 Ru1 N11 88.53(14) . . ?
N31 Ru1 N21 95.29(15) . . ?
N61 Ru1 N21 174.78(15) . . ?
N51 Ru1 N21 97.19(14) . . ?
N11 Ru1 N21 78.39(16) . . ?
N31 Ru1 N41 79.24(15) . . ?
N61 Ru1 N41 94.75(14) . . ?
N51 Ru1 N41 173.31(14) . . ?
N11 Ru1 N41 95.84(15) . . ?
N21 Ru1 N41 88.66(14) . . ?
N91 Li1 O81 121.8(5) . . ?
N91 Li1 O75 122.8(5) . . ?
O81 Li1 O75 112.1(5) . . ?
N91 Li1 O78 95.8(4) . . ?
O81 Li1 O78 77.0(3) . . ?
O75 Li1 O78 78.0(3) . . ?
N91 Li1 O84 96.7(4) . . ?
O81 Li1 O84 71.1(3) . . ?
O75 Li1 O84 118.5(5) . . ?
O78 Li1 O84 147.7(4) . . ?
N91 Li1 O72 87.5(4) . . ?
O81 Li1 O72 130.3(5) . . ?
O75 Li1 O72 70.5(3) . . ?
O78 Li1 O72 144.3(4) . . ?
O84 Li1 O72 66.0(2) . . ?
C71 O72 C73 115.7(4) . . ?
C71 O72 Li1 112.2(3) . . ?
C73 O72 Li1 100.0(3) . . ?
C74 O75 C76 112.3(4) . . ?
C74 O75 Li1 125.8(4) . . ?
C76 O75 Li1 115.6(4) . . ?
C77 O78 C79 113.2(4) . . ?
C77 O78 Li1 106.1(4) . . ?
C79 O78 Li1 105.2(3) . . ?
C82 O81 C80 113.9(4) . . ?
C82 O81 Li1 122.6(4) . . ?
C80 O81 Li1 122.0(4) . . ?
C85 O84 C83 115.5(3) . . ?
C85 O84 Li1 119.1(3) . . ?
C83 O84 Li1 97.9(3) . . ?
C16 N11 C12 118.3(4) . . ?
C16 N11 Ru1 126.4(3) . . ?
C12 N11 Ru1 115.4(3) . . ?
C22 N21 C26 118.0(4) . . ?
C22 N21 Ru1 115.8(3) . . ?
C26 N21 Ru1 125.9(3) . . ?
C36 N31 C32 117.5(4) . . ?
C36 N31 Ru1 127.8(3) . . ?
C32 N31 Ru1 114.8(3) . . ?
C46 N41 C42 119.9(4) . . ?
C46 N41 Ru1 124.7(3) . . ?
C42 N41 Ru1 115.4(3) . . ?
C56 N51 C52 117.5(3) . . ?
C56 N51 Ru1 128.4(3) . . ?
C52 N51 Ru1 114.0(3) . . ?
C66 N61 C62 117.8(4) . . ?
C66 N61 Ru1 128.3(3) . . ?
C62 N61 Ru1 113.9(3) . . ?
C13 C12 N11 120.8(5) . . ?
C13 C12 C22 124.9(5) . . ?
N11 C12 C22 114.3(4) . . ?
C12 C13 C14 119.3(6) . . ?
C13 C14 C15 119.8(6) . . ?
C16 C15 C14 118.7(6) . . ?
N11 C16 C15 123.2(5) . . ?
N21 C22 C23 120.7(5) . . ?
N21 C22 C12 115.6(4) . . ?
C23 C22 C12 123.7(5) . . ?
C24 C23 C22 120.3(6) . . ?
C23 C24 C25 119.3(5) . . ?
C24 C25 C26 119.6(6) . . ?
N21 C26 C25 122.1(6) . . ?
N31 C32 C33 120.7(4) . . ?
N31 C32 C42 115.0(4) . . ?
C33 C32 C42 124.3(4) . . ?
C34 C33 C32 120.3(4) . . ?
C33 C34 C35 118.2(5) . . ?
C36 C35 C34 119.3(5) . . ?
N31 C36 C35 123.5(4) . . ?
N41 C42 C43 120.6(5) . . ?
N41 C42 C32 115.1(4) . . ?
C43 C42 C32 124.0(4) . . ?
C44 C43 C42 119.0(5) . . ?
C43 C44 C45 120.2(5) . . ?
C44 C45 C46 118.4(5) . . ?
N41 C46 C45 121.8(5) . . ?
N51 C52 C53 123.8(4) . . ?
N51 C52 C62 115.8(3) . . ?
C53 C52 C62 120.4(4) . . ?
C52 C53 C54 116.6(4) . . ?
C52 C53 C85 118.9(4) . . ?
C54 C53 C85 124.4(4) . . ?
C55 C54 C53 119.5(4) . . ?
C54 C55 C56 120.0(4) . . ?
N51 C56 C55 122.5(4) . . ?
N61 C62 C63 123.8(4) . . ?
N61 C62 C52 116.6(4) . . ?
C63 C62 C52 119.6(4) . . ?
C62 C63 C64 116.6(4) . . ?
C62 C63 C71 119.2(4) . . ?
C64 C63 C71 124.2(4) . . ?
C65 C64 C63 119.5(4) . . ?
C64 C65 C66 120.3(5) . . ?
N61 C66 C65 122.0(4) . . ?
O72 C71 C85 119.5(4) . . ?
O72 C71 C63 119.7(4) . . ?
C85 C71 C63 120.7(4) . . ?
O72 C73 C74 106.7(4) . . ?
O75 C74 C73 107.4(4) . . ?
O75 C76 C77 106.3(4) . . ?
O78 C77 C76 107.2(5) . . ?
O78 C79 C80 111.6(4) . . ?
O81 C80 C79 105.9(4) . . ?
O81 C82 C83 107.6(4) . . ?
O84 C83 C82 104.8(4) . . ?
C71 C85 O84 119.7(4) . . ?
C71 C85 C53 121.2(4) . . ?
O84 C85 C53 119.0(4) . . ?
O13 Cl1 O14 110.8(3) . . ?
O13 Cl1 O12 109.8(4) . . ?
O14 Cl1 O12 108.7(4) . . ?
O13 Cl1 O11 109.0(4) . . ?
O14 Cl1 O11 109.5(3) . . ?
O12 Cl1 O11 109.1(3) . . ?
O21 Cl2 O22 114.2(4) . . ?
O21 Cl2 O24 110.4(4) . . ?
O22 Cl2 O24 110.3(3) . . ?
O21 Cl2 O23 103.6(3) . . ?
O22 Cl2 O23 108.9(3) . . ?
O24 Cl2 O23 109.1(3) . . ?
O34 Cl3 O32 108.5(5) . . ?
O34 Cl3 O31 110.9(5) . . ?
O32 Cl3 O31 109.9(4) . . ?
O34 Cl3 O33 115.6(5) . . ?
O32 Cl3 O33 105.9(5) . . ?
O31 Cl3 O33 105.9(4) . . ?
N101 C102 C103 176.2(10) . . ?
N201 C202 C203 164.7(19) . . ?
N301 C302 C303 160(4) . . ?
C313 C312 N311 162(4) . . ?
C92 N91 Li1 176.3(8) . . ?
N91 C92 C93 172.6(15) . . ?

loop_
_geom_bond_atom_site_label_1
_geom_bond_atom_site_label_2
_geom_bond_distance
_geom_bond_site_symmetry_2
_geom_bond_publ_flag
Ru1 N31 2.055(4) . ?
Ru1 N61 2.063(4) . ?
Ru1 N51 2.063(3) . ?
Ru1 N11 2.064(4) . ?
Ru1 N21 2.068(4) . ?
Ru1 N41 2.070(3) . ?
Li1 N91 1.974(11) . ?
Li1 O81 1.990(9) . ?
Li1 O75 2.007(9) . ?
Li1 O78 2.225(9) . ?
Li1 O84 2.384(9) . ?
Li1 O72 2.601(9) . ?
O72 C71 1.360(5) . ?
O72 C73 1.449(6) . ?
O75 C74 1.430(6) . ?
O75 C76 1.447(5) . ?
O78 C77 1.414(7) . ?
O78 C79 1.444(6) . ?
O81 C82 1.428(5) . ?
O81 C80 1.427(5) . ?
O84 C85 1.375(5) . ?
O84 C83 1.466(6) . ?
N11 C16 1.340(7) . ?
N11 C12 1.386(6) . ?
N21 C22 1.349(6) . ?
N21 C26 1.354(6) . ?
N31 C36 1.330(6) . ?
N31 C32 1.375(5) . ?
N41 C46 1.333(6) . ?
N41 C42 1.350(6) . ?
N51 C56 1.330(5) . ?
N51 C52 1.368(5) . ?
N61 C66 1.337(6) . ?
N61 C62 1.360(5) . ?
C12 C13 1.374(8) . ?
C12 C22 1.454(8) . ?
C13 C14 1.380(10) . ?
C14 C15 1.386(9) . ?
C15 C16 1.358(8) . ?
C22 C23 1.414(7) . ?
C23 C24 1.334(9) . ?
C24 C25 1.375(9) . ?
C25 C26 1.378(7) . ?
C32 C33 1.390(7) . ?
C32 C42 1.474(7) . ?
C33 C34 1.374(7) . ?
C34 C35 1.378(7) . ?
C35 C36 1.378(7) . ?
C42 C43 1.399(6) . ?
C43 C44 1.372(8) . ?
C44 C45 1.374(8) . ?
C45 C46 1.396(6) . ?
C52 C53 1.394(5) . ?
C52 C62 1.439(6) . ?
C53 C54 1.415(6) . ?
C53 C85 1.430(6) . ?
C54 C55 1.365(6) . ?
C55 C56 1.394(6) . ?
C62 C63 1.406(6) . ?
C63 C64 1.414(6) . ?
C63 C71 1.431(6) . ?
C64 C65 1.360(7) . ?
C65 C66 1.404(7) . ?
C71 C85 1.368(6) . ?
C73 C74 1.499(7) . ?
C76 C77 1.510(7) . ?
C79 C80 1.509(8) . ?
C82 C83 1.488(6) . ?
Cl1 O13 1.398(5) . ?
Cl1 O14 1.407(4) . ?
Cl1 O12 1.419(5) . ?
Cl1 O11 1.427(4) . ?
Cl2 O21 1.391(5) . ?
Cl2 O22 1.398(4) . ?
Cl2 O24 1.423(4) . ?
Cl2 O23 1.451(4) . ?
Cl3 O34 1.374(6) . ?
Cl3 O32 1.422(6) . ?
Cl3 O31 1.431(6) . ?
Cl3 O33 1.437(7) . ?
N101 C102 1.153(10) . ?
C102 C103 1.433(11) . ?
N201 C202 1.053(16) . ?
C202 C203 1.457(16) . ?
N301 C302 1.041(19) . ?
C302 C303 1.361(19) . ?
N311 C312 1.32(3) . ?
C312 C313 1.03(4) . ?
N91 C92 1.061(10) . ?
C92 C93 1.547(15) . ?
